data_1518373
loop_
_publ_author_name
'Frik, Malgorzata'
'Mart\'inez, Alberto'
'Elie, Benelita T.'
'Gonzalo, Oscar'
'Ram\'irez de Mingo, Daniel'
'Sana\'u, Mercedes'
'S\'anchez-Delgado, Roberto'
'Sadhukha, Tanmoy'
'Prabha, Swayam'
'Ramos, Joe W.'
'Marzo, Isabel'
'Contel, Mar\'ia'

_publ_section_title
;
 In vitro and in vivo evaluation of water-soluble iminophosphorane
 ruthenium(II) compounds. A potential chemotherapeutic agent for triple
 negative breast cancer.
;
_journal_issue 23
_journal_name_full 'Journal of medicinal chemistry'
_journal_page_first 9995
_journal_page_last 10012
_journal_paper_doi 10.1021/jm5012337
_journal_volume 57
_journal_year 2014
_chemical_formula_sum 'C34 H33 Cl F6 N2 O P2 Ru'
_chemical_formula_weight 798.08
_chemical_name_systematic
; 
 ? 
;
_space_group_IT_number 15
_symmetry_cell_setting monoclinic
_symmetry_space_group_name_Hall '-C 2yc'
_symmetry_space_group_name_H-M 'C 1 2/c 1'
_atom_sites_solution_hydrogens geom
_atom_sites_solution_primary direct
_atom_sites_solution_secondary difmap
_audit_creation_method SHELXL-97
_cell_angle_alpha 90.00
_cell_angle_beta 108.766(2)
_cell_angle_gamma 90.00
_cell_formula_units_Z 8
_cell_length_a 37.8820(15)
_cell_length_b 10.8170(5)
_cell_length_c 17.8540(4)
_cell_measurement_temperature 293(2)
_cell_volume 6927.1(5)
_computing_cell_refinement 'Denzo and Scalepack(Otwinowski & Minor1997)'
_computing_data_collection 'Collect(Nonius BV, 1997-2000)'
_computing_data_reduction 'Denzo and Scalepack(Otwinowski & Minor1997)'
_computing_molecular_graphics 'Bruker SHELXTL'
_computing_publication_material 'Bruker SHELXTL'
_computing_structure_refinement 'Bruker SHELXTL'
_computing_structure_solution 'Bruker SHELXTL'
_diffrn_ambient_temperature 293(2)
_diffrn_measured_fraction_theta_full 0.994
_diffrn_measured_fraction_theta_max 0.994
_diffrn_radiation_monochromator graphite
_diffrn_radiation_source 'fine-focus sealed tube'
_diffrn_radiation_type MoK\a
_diffrn_radiation_wavelength 0.71073
_diffrn_reflns_av_R_equivalents 0.0578
_diffrn_reflns_av_sigmaI/netI 0.0745
_diffrn_reflns_limit_h_max 48
_diffrn_reflns_limit_h_min -48
_diffrn_reflns_limit_k_max 12
_diffrn_reflns_limit_k_min -14
_diffrn_reflns_limit_l_max 23
_diffrn_reflns_limit_l_min -23
_diffrn_reflns_number 13329
_diffrn_reflns_theta_full 27.45
_diffrn_reflns_theta_max 27.45
_diffrn_reflns_theta_min 3.25
_exptl_absorpt_coefficient_mu 0.685
_exptl_absorpt_correction_type none
_exptl_crystal_density_diffrn 1.531
_exptl_crystal_density_method 'not measured'
_exptl_crystal_description prismatic
_exptl_crystal_F_000 3232
_exptl_crystal_size_max 0.26
_exptl_crystal_size_mid 0.24
_exptl_crystal_size_min 0.21
_refine_diff_density_max 0.811
_refine_diff_density_min -0.481
_refine_diff_density_rms 0.115
_refine_ls_extinction_coef 0.00090(9)
_refine_ls_extinction_expression Fc^*^=kFc[1+0.001xFc^2^\l^3^/sin(2\q)]^-1/4^
_refine_ls_extinction_method SHELXL
_refine_ls_goodness_of_fit_ref 1.048
_refine_ls_hydrogen_treatment constr
_refine_ls_matrix_type full
_refine_ls_number_parameters 427
_refine_ls_number_reflns 7878
_refine_ls_number_restraints 0
_refine_ls_restrained_S_all 1.048
_refine_ls_R_factor_all 0.1038
_refine_ls_R_factor_gt 0.0545
_refine_ls_shift/su_max 0.001
_refine_ls_shift/su_mean 0.000
_refine_ls_structure_factor_coef Fsqd
_refine_ls_weighting_details 'calc w=1/[\s^2^(Fo^2^)+(0.0572P)^2^+20.2372P] where P=(Fo^2^+2Fc^2^)/3'
_refine_ls_weighting_scheme calc
_refine_ls_wR_factor_gt 0.1194
_refine_ls_wR_factor_ref 0.1467
_reflns_number_gt 5005
_reflns_number_total 7878
_reflns_threshold_expression >2sigma(I)
_cod_data_source_file jm5012337_si_002.cif
_cod_data_source_block shelxl
_cod_depositor_comments 'Adding full bibliography for 1518373.cif.'
_cod_original_cell_volume 6927.1(4)
_cod_original_sg_symbol_H-M C2/c
_cod_database_code 1518373

loop_
_symmetry_equiv_pos_as_xyz
'x, y, z'
'-x, y, -z+1/2'
'x+1/2, y+1/2, z'
'-x+1/2, y+1/2, -z+1/2'
'-x, -y, -z'
'x, -y, z-1/2'
'-x+1/2, -y+1/2, -z'
'x+1/2, -y+1/2, z-1/2'

loop_
_atom_site_label
_atom_site_type_symbol
_atom_site_fract_x
_atom_site_fract_y
_atom_site_fract_z
_atom_site_U_iso_or_equiv
_atom_site_adp_type
_atom_site_occupancy
_atom_site_symmetry_multiplicity
_atom_site_calc_flag
_atom_site_refinement_flags
Ru1 Ru 0.666303(10) 0.79717(4) 0.512570(19) 0.03468(13) Uani 1 1 d .
P1 P 0.60834(4) 0.62219(13) 0.70788(6) 0.0405(3) Uani 1 1 d .
Cl1 Cl 0.71109(4) 0.64603(15) 0.57849(8) 0.0600(4) Uani 1 1 d .
O1 O 0.63758(9) 0.7329(3) 0.58847(17) 0.0399(8) Uani 1 1 d .
N1 N 0.69047(11) 0.8981(4) 0.6167(2) 0.0388(9) Uani 1 1 d .
C1 C 0.71700(15) 0.9839(5) 0.6276(3) 0.0525(13) Uani 1 1 d .
H1A H 0.7234 1.0116 0.5844 0.063 Uiso 1 1 calc R
F1 F 0.73827(19) 0.1217(5) 0.4608(3) 0.143(2) Uani 1 1 d .
P2 P 0.7500 0.2500 0.5000 0.0489(5) Uani 1 2 d S
N2 N 0.64204(12) 0.7200(4) 0.7197(2) 0.0464(10) Uani 1 1 d .
F2 F 0.72732(14) 0.3200(6) 0.4228(3) 0.128(2) Uani 1 1 d .
C2 C 0.73520(17) 1.0326(6) 0.7019(3) 0.0642(16) Uani 1 1 d .
H2B H 0.7531 1.0942 0.7082 0.077 Uiso 1 1 calc R
P3 P 0.5000 0.2465(3) 0.7500 0.0775(8) Uani 1 2 d S
F3 F 0.78491(14) 0.2541(5) 0.4708(3) 0.1177(18) Uani 1 1 d .
C3 C 0.72652(19) 0.9886(7) 0.7664(3) 0.076(2) Uani 1 1 d .
H3A H 0.7391 1.0179 0.8169 0.091 Uiso 1 1 calc R
C4 C 0.69926(16) 0.9020(6) 0.7553(3) 0.0610(16) Uani 1 1 d .
H4A H 0.6926 0.8726 0.7978 0.073 Uiso 1 1 calc R
F4 F 0.5038(2) 0.1497(9) 0.6930(6) 0.231(4) Uani 1 1 d .
C5 C 0.68155(13) 0.8581(5) 0.6794(3) 0.0425(11) Uani 1 1 d .
F5 F 0.45791(15) 0.2556(8) 0.7071(5) 0.185(3) Uani 1 1 d .
C6 C 0.66357(16) 0.9531(5) 0.4358(3) 0.0554(14) Uani 1 1 d .
H6A H 0.6743 1.0319 0.4595 0.066 Uiso 1 1 calc R
F6 F 0.49420(17) 0.3577(7) 0.8041(3) 0.152(2) Uani 1 1 d .
C7 C 0.68705(15) 0.8652(6) 0.4202(3) 0.0521(14) Uani 1 1 d .
H7A H 0.7137 0.8839 0.4332 0.062 Uiso 1 1 calc R
C8 C 0.67464(16) 0.7423(6) 0.4005(3) 0.0555(14) Uani 1 1 d .
C9 C 0.63831(15) 0.7118(5) 0.3978(3) 0.0485(12) Uani 1 1 d .
H9A H 0.6312 0.6245 0.3960 0.058 Uiso 1 1 calc R
C10 C 0.61503(14) 0.8007(6) 0.4150(3) 0.0506(13) Uani 1 1 d .
H10A H 0.5920 0.7733 0.4239 0.061 Uiso 1 1 calc R
C11 C 0.62664(15) 0.9240(5) 0.4325(3) 0.0519(13) Uani 1 1 d .
C12 C 0.7004(2) 0.6469(8) 0.3865(4) 0.084(2) Uani 1 1 d .
H12A H 0.6978 0.6446 0.3312 0.127 Uiso 1 1 calc R
H12B H 0.6943 0.5673 0.4027 0.127 Uiso 1 1 calc R
H12C H 0.7257 0.6674 0.4165 0.127 Uiso 1 1 calc R
C13 C 0.6020(2) 1.0226(7) 0.4490(4) 0.079(2) Uani 1 1 d .
H13A H 0.6183 1.0899 0.4770 0.095 Uiso 1 1 calc R
C14 C 0.5776(2) 1.0743(8) 0.3682(5) 0.101(3) Uani 1 1 d .
H14A H 0.5617 1.1384 0.3764 0.151 Uiso 1 1 calc R
H14B H 0.5626 1.0090 0.3375 0.151 Uiso 1 1 calc R
H14C H 0.5934 1.1075 0.3404 0.151 Uiso 1 1 calc R
C15 C 0.5796(3) 0.9846(10) 0.4981(6) 0.125(4) Uani 1 1 d .
H15A H 0.5957 0.9550 0.5481 0.187 Uiso 1 1 calc R
H15B H 0.5628 0.9199 0.4718 0.187 Uiso 1 1 calc R
H15C H 0.5655 1.0540 0.5065 0.187 Uiso 1 1 calc R
C16 C 0.65181(13) 0.7633(5) 0.6605(2) 0.0391(11) Uani 1 1 d .
C21 C 0.65281(16) 0.4496(6) 0.6673(3) 0.0546(14) Uani 1 1 d .
H21A H 0.6676 0.5164 0.6636 0.066 Uiso 1 1 calc R
C22 C 0.6635(2) 0.3300(7) 0.6559(4) 0.0699(18) Uani 1 1 d .
H22A H 0.6856 0.3161 0.6451 0.084 Uiso 1 1 calc R
C23 C 0.6409(2) 0.2322(7) 0.6608(4) 0.081(2) Uani 1 1 d .
H23A H 0.6481 0.1520 0.6534 0.097 Uiso 1 1 calc R
C24 C 0.6085(3) 0.2507(7) 0.6762(4) 0.084(2) Uani 1 1 d .
H24A H 0.5933 0.1839 0.6781 0.100 Uiso 1 1 calc R
C25 C 0.59806(18) 0.3690(6) 0.6888(3) 0.0613(15) Uani 1 1 d .
H25A H 0.5761 0.3817 0.7005 0.074 Uiso 1 1 calc R
C26 C 0.62018(14) 0.4694(5) 0.6842(3) 0.0452(12) Uani 1 1 d .
C31 C 0.60219(15) 0.6136(5) 0.8035(3) 0.0439(11) Uani 1 1 d .
C32 C 0.63309(16) 0.6390(5) 0.8696(3) 0.0529(13) Uani 1 1 d .
H32A H 0.6557 0.6626 0.8638 0.063 Uiso 1 1 calc R
C33 C 0.6294(2) 0.6283(6) 0.9436(3) 0.0706(19) Uani 1 1 d .
H33A H 0.6497 0.6444 0.9883 0.085 Uiso 1 1 calc R
C34 C 0.5966(2) 0.5949(7) 0.9518(4) 0.086(2) Uani 1 1 d .
H34A H 0.5943 0.5911 1.0021 0.103 Uiso 1 1 calc R
C35 C 0.5668(2) 0.5665(7) 0.8879(4) 0.081(2) Uani 1 1 d .
H35A H 0.5446 0.5404 0.8948 0.097 Uiso 1 1 calc R
C36 C 0.56926(17) 0.5762(6) 0.8130(3) 0.0594(15) Uani 1 1 d .
H36A H 0.5488 0.5575 0.7691 0.071 Uiso 1 1 calc R
C41 C 0.56530(14) 0.6733(5) 0.6368(3) 0.0463(12) Uani 1 1 d .
C42 C 0.55048(18) 0.6181(7) 0.5652(3) 0.076(2) Uani 1 1 d .
H42A H 0.5611 0.5460 0.5538 0.092 Uiso 1 1 calc R
C43 C 0.5196(2) 0.6689(9) 0.5090(4) 0.098(3) Uani 1 1 d .
H43A H 0.5102 0.6323 0.4594 0.117 Uiso 1 1 calc R
C44 C 0.5034(2) 0.7673(9) 0.5248(4) 0.092(2) Uani 1 1 d .
H44A H 0.4819 0.7976 0.4874 0.110 Uiso 1 1 calc R
C45 C 0.5178(2) 0.8270(8) 0.5962(5) 0.095(3) Uani 1 1 d .
H45A H 0.5067 0.8991 0.6063 0.115 Uiso 1 1 calc R
C46 C 0.54881(19) 0.7789(7) 0.6530(4) 0.076(2) Uani 1 1 d .
H46A H 0.5585 0.8177 0.7018 0.091 Uiso 1 1 calc R

loop_
_atom_site_aniso_label
_atom_site_aniso_U_11
_atom_site_aniso_U_22
_atom_site_aniso_U_33
_atom_site_aniso_U_23
_atom_site_aniso_U_13
_atom_site_aniso_U_12
Ru1 0.0362(2) 0.0384(2) 0.02843(19) 0.00274(15) 0.00897(13) -0.00174(17)
P1 0.0440(7) 0.0497(8) 0.0299(6) 0.0007(5) 0.0147(5) -0.0018(6)
Cl1 0.0576(8) 0.0643(9) 0.0598(8) 0.0202(7) 0.0215(6) 0.0220(7)
O1 0.0400(17) 0.049(2) 0.0321(16) 0.0024(13) 0.0128(13) -0.0053(15)
N1 0.042(2) 0.040(2) 0.0335(18) -0.0008(15) 0.0099(16) -0.0074(18)
C1 0.056(3) 0.053(3) 0.049(3) -0.004(2) 0.017(2) -0.014(3)
F1 0.218(6) 0.078(3) 0.157(5) -0.044(3) 0.093(5) -0.065(4)
P2 0.0463(11) 0.0440(11) 0.0574(11) 0.0027(8) 0.0179(9) -0.0048(9)
N2 0.048(2) 0.060(3) 0.0322(19) 0.0024(18) 0.0153(17) -0.010(2)
F2 0.088(3) 0.163(5) 0.122(4) 0.077(4) 0.018(3) 0.002(3)
C2 0.066(4) 0.064(4) 0.058(3) -0.020(3) 0.014(3) -0.026(3)
P3 0.0525(13) 0.107(2) 0.0610(14) 0.000 0.0013(11) 0.000
F3 0.104(4) 0.111(4) 0.178(5) 0.047(3) 0.101(4) 0.029(3)
C3 0.078(4) 0.098(5) 0.047(3) -0.030(3) 0.013(3) -0.033(4)
C4 0.065(4) 0.078(4) 0.040(3) -0.010(3) 0.016(2) -0.022(3)
F4 0.215(8) 0.230(9) 0.268(10) -0.146(8) 0.108(8) -0.005(7)
C5 0.042(3) 0.050(3) 0.034(2) -0.001(2) 0.0109(19) -0.007(2)
F5 0.069(3) 0.244(8) 0.193(7) -0.067(6) -0.028(4) 0.003(4)
C6 0.069(4) 0.054(3) 0.037(3) 0.016(2) 0.008(2) -0.011(3)
F6 0.142(5) 0.188(7) 0.120(4) -0.043(4) 0.033(4) 0.004(5)
C7 0.051(3) 0.073(4) 0.035(2) 0.013(2) 0.017(2) -0.004(3)
C8 0.061(3) 0.079(4) 0.029(2) -0.002(2) 0.016(2) 0.004(3)
C9 0.055(3) 0.052(3) 0.032(2) -0.009(2) 0.004(2) -0.002(3)
C10 0.044(3) 0.066(4) 0.035(2) 0.008(2) 0.003(2) -0.005(3)
C11 0.057(3) 0.056(4) 0.038(3) 0.018(2) 0.010(2) 0.015(3)
C12 0.090(5) 0.102(6) 0.064(4) -0.019(4) 0.029(4) 0.024(4)
C13 0.080(5) 0.066(5) 0.082(4) 0.014(3) 0.013(4) 0.027(4)
C14 0.096(6) 0.081(6) 0.102(6) 0.037(4) 0.000(4) 0.023(5)
C15 0.144(9) 0.122(8) 0.135(8) 0.030(6) 0.083(7) 0.075(7)
C16 0.039(2) 0.049(3) 0.030(2) 0.0026(18) 0.0123(18) 0.002(2)
C21 0.057(3) 0.064(4) 0.046(3) 0.005(2) 0.021(2) 0.010(3)
C22 0.074(4) 0.078(5) 0.062(4) 0.004(3) 0.027(3) 0.029(4)
C23 0.112(6) 0.063(5) 0.072(4) -0.001(3) 0.036(4) 0.026(4)
C24 0.112(6) 0.057(4) 0.086(5) -0.008(4) 0.038(5) -0.011(4)
C25 0.076(4) 0.053(4) 0.066(3) -0.008(3) 0.037(3) -0.003(3)
C26 0.053(3) 0.052(3) 0.032(2) 0.001(2) 0.016(2) 0.004(2)
C31 0.059(3) 0.042(3) 0.036(2) -0.0020(19) 0.023(2) -0.005(2)
C32 0.062(3) 0.061(4) 0.037(3) 0.005(2) 0.019(2) -0.003(3)
C33 0.097(5) 0.083(5) 0.034(3) -0.002(3) 0.022(3) -0.026(4)
C34 0.122(6) 0.104(6) 0.046(3) -0.011(3) 0.046(4) -0.038(5)
C35 0.095(5) 0.103(6) 0.061(4) -0.012(4) 0.049(4) -0.042(4)
C36 0.066(4) 0.070(4) 0.048(3) -0.010(3) 0.026(3) -0.020(3)
C41 0.042(3) 0.060(4) 0.039(2) 0.004(2) 0.017(2) -0.002(2)
C42 0.074(4) 0.093(5) 0.050(3) -0.017(3) 0.003(3) 0.032(4)
C43 0.078(5) 0.145(8) 0.050(4) -0.012(4) -0.008(3) 0.039(5)
C44 0.062(4) 0.132(8) 0.069(5) 0.012(5) 0.005(3) 0.026(5)
C45 0.076(5) 0.101(6) 0.105(6) 0.003(5) 0.022(4) 0.040(4)
C46 0.070(4) 0.083(5) 0.069(4) -0.019(3) 0.014(3) 0.014(4)

loop_
_atom_type_symbol
_atom_type_description
_atom_type_scat_dispersion_real
_atom_type_scat_dispersion_imag
_atom_type_scat_source
C C 0.0033 0.0016 'International Tables Vol C Tables 4.2.6.8 and 6.1.1.4'
H H 0.0000 0.0000 'International Tables Vol C Tables 4.2.6.8 and 6.1.1.4'
O O 0.0106 0.0060 'International Tables Vol C Tables 4.2.6.8 and 6.1.1.4'
N N 0.0061 0.0033 'International Tables Vol C Tables 4.2.6.8 and 6.1.1.4'
P P 0.1023 0.0942 'International Tables Vol C Tables 4.2.6.8 and 6.1.1.4'
Ru Ru -1.2594 0.8363 'International Tables Vol C Tables 4.2.6.8 and 6.1.1.4'
F F 0.0171 0.0103 'International Tables Vol C Tables 4.2.6.8 and 6.1.1.4'
Cl Cl 0.1484 0.1585 'International Tables Vol C Tables 4.2.6.8 and 6.1.1.4'

loop_
_geom_angle_atom_site_label_1
_geom_angle_atom_site_label_2
_geom_angle_atom_site_label_3
_geom_angle
_geom_angle_site_symmetry_1
_geom_angle_site_symmetry_3
N1 Ru1 O1 76.72(13) . .
N1 Ru1 C10 137.04(19) . .
O1 Ru1 C10 90.45(17) . .
N1 Ru1 C6 94.28(18) . .
O1 Ru1 C6 137.5(2) . .
C10 Ru1 C6 68.0(2) . .
N1 Ru1 C7 109.62(19) . .
O1 Ru1 C7 170.77(16) . .
C10 Ru1 C7 80.4(2) . .
C6 Ru1 C7 37.5(2) . .
N1 Ru1 C9 173.46(19) . .
O1 Ru1 C9 105.56(17) . .
C10 Ru1 C9 37.8(2) . .
C6 Ru1 C9 79.9(2) . .
C7 Ru1 C9 67.4(2) . .
N1 Ru1 C11 105.36(19) . .
O1 Ru1 C11 103.78(17) . .
C10 Ru1 C11 37.8(2) . .
C6 Ru1 C11 38.0(2) . .
C7 Ru1 C11 68.4(2) . .
C9 Ru1 C11 68.2(2) . .
N1 Ru1 C8 142.8(2) . .
O1 Ru1 C8 138.42(19) . .
C10 Ru1 C8 68.0(2) . .
C6 Ru1 C8 68.0(2) . .
C7 Ru1 C8 37.8(2) . .
C9 Ru1 C8 37.2(2) . .
C11 Ru1 C8 81.1(2) . .
N1 Ru1 Cl1 83.13(12) . .
O1 Ru1 Cl1 83.62(10) . .
C10 Ru1 Cl1 136.67(17) . .
C6 Ru1 Cl1 137.20(17) . .
C7 Ru1 Cl1 103.53(16) . .
C9 Ru1 Cl1 103.15(15) . .
C11 Ru1 Cl1 169.71(15) . .
C8 Ru1 Cl1 88.63(16) . .
N2 P1 C31 104.3(2) . .
N2 P1 C26 112.7(2) . .
C31 P1 C26 107.1(2) . .
N2 P1 C41 112.8(2) . .
C31 P1 C41 108.7(2) . .
C26 P1 C41 110.8(2) . .
C16 O1 Ru1 115.3(3) . .
C1 N1 C5 118.8(4) . .
C1 N1 Ru1 125.8(3) . .
C5 N1 Ru1 114.7(3) . .
N1 C1 C2 121.5(5) . .
N1 C1 H1A 119.2 . .
C2 C1 H1A 119.2 . .
F1 P2 F1 180.0(5) 7_656 .
F1 P2 F2 87.8(3) 7_656 .
F1 P2 F2 92.2(4) . .
F1 P2 F2 92.2(4) 7_656 7_656
F1 P2 F2 87.8(4) . 7_656
F2 P2 F2 179.997(2) . 7_656
F1 P2 F3 91.4(3) 7_656 7_656
F1 P2 F3 88.6(3) . 7_656
F2 P2 F3 91.4(3) . 7_656
F2 P2 F3 88.6(3) 7_656 7_656
F1 P2 F3 88.6(3) 7_656 .
F1 P2 F3 91.4(3) . .
F2 P2 F3 88.6(3) . .
F2 P2 F3 91.4(3) 7_656 .
F3 P2 F3 179.998(1) 7_656 .
C16 N2 P1 122.9(3) . .
C3 C2 C1 119.2(5) . .
C3 C2 H2B 120.4 . .
C1 C2 H2B 120.4 . .
F4 P3 F4 91.3(9) . 2_656
F4 P3 F5 94.2(5) . 2_656
F4 P3 F5 90.9(4) 2_656 2_656
F4 P3 F5 91.0(4) . .
F4 P3 F5 94.2(5) 2_656 .
F5 P3 F5 172.7(7) 2_656 .
F4 P3 F6 174.8(5) . .
F4 P3 F6 93.1(5) 2_656 .
F5 P3 F6 88.5(4) 2_656 .
F5 P3 F6 86.0(4) . .
F4 P3 F6 93.1(5) . 2_656
F4 P3 F6 174.8(6) 2_656 2_656
F5 P3 F6 86.0(4) 2_656 2_656
F5 P3 F6 88.5(4) . 2_656
F6 P3 F6 82.6(6) . 2_656
C4 C3 C2 119.3(5) . .
C4 C3 H3A 120.4 . .
C2 C3 H3A 120.4 . .
C3 C4 C5 118.9(5) . .
C3 C4 H4A 120.5 . .
C5 C4 H4A 120.5 . .
N1 C5 C4 122.2(5) . .
N1 C5 C16 114.3(4) . .
C4 C5 C16 123.5(4) . .
C7 C6 C11 121.8(5) . .
C7 C6 Ru1 71.9(3) . .
C11 C6 Ru1 72.4(3) . .
C7 C6 H6A 118.6 . .
C11 C6 H6A 118.6 . .
Ru1 C6 H6A 118.6 . .
C6 C7 C8 120.6(5) . .
C6 C7 Ru1 70.6(3) . .
C8 C7 Ru1 72.4(3) . .
C6 C7 H7A 119.1 . .
C8 C7 H7A 119.1 . .
Ru1 C7 H7A 119.1 . .
C9 C8 C7 118.3(5) . .
C9 C8 C12 121.3(6) . .
C7 C8 C12 120.4(6) . .
C9 C8 Ru1 70.7(3) . .
C7 C8 Ru1 69.8(3) . .
C12 C8 Ru1 129.0(4) . .
C8 C9 C10 120.7(5) . .
C8 C9 Ru1 72.1(3) . .
C10 C9 Ru1 69.8(3) . .
C8 C9 H9A 118.9 . .
C10 C9 H9A 118.9 . .
Ru1 C9 H9A 118.9 . .
C9 C10 C11 121.6(5) . .
C9 C10 Ru1 72.4(3) . .
C11 C10 Ru1 72.6(3) . .
C9 C10 H10A 118.8 . .
C11 C10 H10A 118.8 . .
Ru1 C10 H10A 118.8 . .
C10 C11 C6 117.0(5) . .
C10 C11 C13 123.0(6) . .
C6 C11 C13 120.0(6) . .
C10 C11 Ru1 69.6(3) . .
C6 C11 Ru1 69.6(3) . .
C13 C11 Ru1 130.8(4) . .
C8 C12 H12A 109.5 . .
C8 C12 H12B 109.5 . .
H12A C12 H12B 109.5 . .
C8 C12 H12C 109.5 . .
H12A C12 H12C 109.5 . .
H12B C12 H12C 109.5 . .
C15 C13 C11 115.7(6) . .
C15 C13 C14 111.9(7) . .
C11 C13 C14 107.1(6) . .
C15 C13 H13A 107.2 . .
C11 C13 H13A 107.2 . .
C14 C13 H13A 107.2 . .
C13 C14 H14A 109.5 . .
C13 C14 H14B 109.5 . .
H14A C14 H14B 109.5 . .
C13 C14 H14C 109.5 . .
H14A C14 H14C 109.5 . .
H14B C14 H14C 109.5 . .
C13 C15 H15A 109.5 . .
C13 C15 H15B 109.5 . .
H15A C15 H15B 109.5 . .
C13 C15 H15C 109.5 . .
H15A C15 H15C 109.5 . .
H15B C15 H15C 109.5 . .
O1 C16 N2 125.9(4) . .
O1 C16 C5 117.1(4) . .
N2 C16 C5 117.0(4) . .
C26 C21 C22 120.0(6) . .
C26 C21 H21A 120.0 . .
C22 C21 H21A 120.0 . .
C23 C22 C21 119.2(6) . .
C23 C22 H22A 120.4 . .
C21 C22 H22A 120.4 . .
C24 C23 C22 121.3(7) . .
C24 C23 H23A 119.4 . .
C22 C23 H23A 119.4 . .
C23 C24 C25 119.7(7) . .
C23 C24 H24A 120.2 . .
C25 C24 H24A 120.2 . .
C24 C25 C26 120.4(6) . .
C24 C25 H25A 119.8 . .
C26 C25 H25A 119.8 . .
C21 C26 C25 119.4(5) . .
C21 C26 P1 120.1(4) . .
C25 C26 P1 120.3(4) . .
C36 C31 C32 120.1(4) . .
C36 C31 P1 122.2(4) . .
C32 C31 P1 117.6(4) . .
C33 C32 C31 118.6(5) . .
C33 C32 H32A 120.7 . .
C31 C32 H32A 120.7 . .
C34 C33 C32 120.6(6) . .
C34 C33 H33A 119.7 . .
C32 C33 H33A 119.7 . .
C33 C34 C35 121.1(5) . .
C33 C34 H34A 119.5 . .
C35 C34 H34A 119.5 . .
C34 C35 C36 120.2(6) . .
C34 C35 H35A 119.9 . .
C36 C35 H35A 119.9 . .
C31 C36 C35 119.5(5) . .
C31 C36 H36A 120.3 . .
C35 C36 H36A 120.3 . .
C42 C41 C46 119.0(5) . .
C42 C41 P1 122.3(4) . .
C46 C41 P1 118.4(4) . .
C41 C42 C43 120.3(6) . .
C41 C42 H42A 119.9 . .
C43 C42 H42A 119.9 . .
C44 C43 C42 120.9(7) . .
C44 C43 H43A 119.6 . .
C42 C43 H43A 119.6 . .
C43 C44 C45 120.7(7) . .
C43 C44 H44A 119.6 . .
C45 C44 H44A 119.6 . .
C44 C45 C46 119.5(7) . .
C44 C45 H45A 120.3 . .
C46 C45 H45A 120.3 . .
C41 C46 C45 119.7(6) . .
C41 C46 H46A 120.2 . .
C45 C46 H46A 120.2 . .

loop_
_geom_bond_atom_site_label_1
_geom_bond_atom_site_label_2
_geom_bond_distance
_geom_bond_site_symmetry_2
Ru1 N1 2.095(4) .
Ru1 O1 2.110(3) .
Ru1 C10 2.152(5) .
Ru1 C6 2.155(5) .
Ru1 C7 2.171(5) .
Ru1 C9 2.186(4) .
Ru1 C11 2.191(5) .
Ru1 C8 2.204(5) .
Ru1 Cl1 2.3774(13) .
P1 N2 1.619(4) .
P1 C31 1.798(4) .
P1 C26 1.798(5) .
P1 C41 1.801(5) .
O1 C16 1.267(5) .
N1 C1 1.335(6) .
N1 C5 1.341(6) .
C1 C2 1.387(7) .
C1 H1A 0.9300 .
F1 P2 1.553(5) .
P2 F1 1.553(5) 7_656
P2 F2 1.565(4) .
P2 F2 1.565(4) 7_656
P2 F3 1.570(4) 7_656
P2 F3 1.570(4) .
N2 C16 1.314(6) .
C2 C3 1.380(9) .
C2 H2B 0.9300 .
P3 F4 1.498(7) .
P3 F4 1.498(7) 2_656
P3 F5 1.534(5) 2_656
P3 F5 1.534(5) .
P3 F6 1.602(7) .
P3 F6 1.602(7) 2_656
C3 C4 1.361(8) .
C3 H3A 0.9300 .
C4 C5 1.388(7) .
C4 H4A 0.9300 .
C5 C16 1.480(7) .
C6 C7 1.390(8) .
C6 C11 1.417(8) .
C6 H6A 0.9800 .
C7 C8 1.416(8) .
C7 H7A 0.9800 .
C8 C9 1.401(8) .
C8 C12 1.496(9) .
C9 C10 1.404(8) .
C9 H9A 0.9800 .
C10 C11 1.408(8) .
C10 H10A 0.9800 .
C11 C13 1.508(9) .
C12 H12A 0.9600 .
C12 H12B 0.9600 .
C12 H12C 0.9600 .
C13 C15 1.461(11) .
C13 C14 1.547(9) .
C13 H13A 0.9800 .
C14 H14A 0.9600 .
C14 H14B 0.9600 .
C14 H14C 0.9600 .
C15 H15A 0.9600 .
C15 H15B 0.9600 .
C15 H15C 0.9600 .
C21 C26 1.380(7) .
C21 C22 1.391(9) .
C21 H21A 0.9300 .
C22 C23 1.382(10) .
C22 H22A 0.9300 .
C23 C24 1.359(11) .
C23 H23A 0.9300 .
C24 C25 1.379(10) .
C24 H24A 0.9300 .
C25 C26 1.390(8) .
C25 H25A 0.9300 .
C31 C36 1.373(7) .
C31 C32 1.396(7) .
C32 C33 1.378(7) .
C32 H32A 0.9300 .
C33 C34 1.347(9) .
C33 H33A 0.9300 .
C34 C35 1.358(9) .
C34 H34A 0.9300 .
C35 C36 1.375(7) .
C35 H35A 0.9300 .
C36 H36A 0.9300 .
C41 C42 1.358(7) .
C41 C46 1.377(8) .
C42 C43 1.387(8) .
C42 H42A 0.9300 .
C43 C44 1.303(11) .
C43 H43A 0.9300 .
C44 C45 1.375(11) .
C44 H44A 0.9300 .
C45 C46 1.383(9) .
C45 H45A 0.9300 .
C46 H46A 0.9300 .
